data_7157839
loop_
_publ_author_name
'Gao, Yang'
'Song, Xue'
'Yan, Ru-Jie'
'Du, Wei'
'Chen, Ying-Chun'

_publ_section_title
;
 Asymmetric \b,\g'-regioselective [4 + 3] and [4 + 2] annulations of
 \a-vinylenals <i>via</i> cascade iminium ion-dienamine catalysis.
;
_journal_issue 1
_journal_name_full 'Organic &amp; biomolecular chemistry'
_journal_page_first 151
_journal_page_last 155
_journal_paper_doi 10.1039/d0ob02068k
_journal_volume 19
_journal_year 2021
_chemical_absolute_configuration ad
_chemical_formula_moiety 'C24 H20 N2 O2 S'
_chemical_formula_sum 'C24 H20 N2 O2 S'
_chemical_formula_weight 400.48
_space_group_crystal_system monoclinic
_space_group_IT_number 4
_space_group_name_Hall 'P 2yb'
_space_group_name_H-M_alt 'P 1 21 1'
_atom_sites_solution_hydrogens geom
_atom_sites_solution_primary direct
_audit_creation_date 2020-09-16
_audit_creation_method
;
Olex2 1.2
(compiled 2016.02.19 svn.r3266 for OlexSys, GUI svn.r5155)
;
_audit_update_record
;
2020-10-10 deposited with the CCDC.	2020-10-22 downloaded from the CCDC.
;
_cell_angle_alpha 90
_cell_angle_beta 90.193(3)
_cell_angle_gamma 90
_cell_formula_units_Z 2
_cell_length_a 8.1897(3)
_cell_length_b 12.2546(5)
_cell_length_c 10.5538(4)
_cell_measurement_reflns_used 4400
_cell_measurement_temperature 295.1(4)
_cell_measurement_theta_max 71.0680
_cell_measurement_theta_min 4.1960
_cell_volume 1059.19(7)
_computing_cell_refinement 'CrysAlisPro 1.171.39.46e (Rigaku OD, 2018)'
_computing_data_collection 'CrysAlisPro 1.171.39.46e (Rigaku OD, 2018)'
_computing_data_reduction 'CrysAlisPro 1.171.39.46e (Rigaku OD, 2018)'
_computing_molecular_graphics 'Olex2 (Dolomanov et al., 2009)'
_computing_publication_material 'Olex2 (Dolomanov et al., 2009)'
_computing_structure_refinement 'ShelXL (Sheldrick, 2015)'
_computing_structure_solution 'ShelXT (Sheldrick, 2015)'
_diffrn_ambient_environment air
_diffrn_ambient_temperature 295.1(4)
_diffrn_detector 'CCD plate'
_diffrn_detector_area_resol_mean 15.9595
_diffrn_detector_type EosS2
_diffrn_measured_fraction_theta_full 0.999
_diffrn_measured_fraction_theta_max 0.988
_diffrn_measurement_details
;
List of Runs (angles in degrees, time in seconds):

  # Type    Start    End  Width  t~exp~   \w     \q     \k     \f   Frames
#--------------------------------------------------------------------------
  1  \w    -53.00  33.00   1.00    1.00    --  -34.98  57.00-180.00   86
  2  \w    -73.00  37.00   1.00    1.00    --  -34.98  19.00  90.00  110
  3  \w     16.00 103.00   1.00    1.00    --   34.98  57.00 -60.00   87
  4  \w     23.00  90.00   1.00    1.00    --   34.98-125.00 -30.00   67
  5  \w    -36.00  57.00   1.00    1.00    --   34.98 -38.00  60.00   93
  6  \w     87.00 175.00   1.00    1.53    --  106.90  61.00-150.00   88
  7  \w    100.00 178.00   1.00    1.53    --  106.90 111.00  60.00   78
  8  \w     39.00 127.00   1.00    1.53    --  106.90 -61.00 -60.00   88
  9  \w     35.00 133.00   1.00    1.53    --  106.90 -30.00  30.00   98
 10  \w    100.00 178.00   1.00    1.53    --  106.90 111.00 -30.00   78
 11  \w     36.00 111.00   1.00    1.53    --  106.90-104.00 -32.00   75
 12  \w    100.00 178.00   1.00    1.53    --  106.90 111.00 -90.00   78
 13  \w     39.00 127.00   1.00    1.53    --  106.90 -61.00 120.00   88
 14  \w     16.00  85.00   1.00    1.00    --   34.98  57.00-180.00   69
 15  \w     16.00 103.00   1.00    1.00    --   34.98  57.00  90.00   87
 16  \w    -44.00 -18.00   1.00    1.00    --  -35.35 -57.00 150.00   26
 17  \w   -100.00 -74.00   1.00    1.00    --  -35.35 -57.00 150.00   26
 18  \w     38.00  70.00   1.00    1.00    --   35.35-125.00  60.00   32
 19  \w     54.00  80.00   1.00    1.00    --   35.35-125.00-180.00   26
 20  \w     86.00 120.00   1.00    1.53    --  106.90  30.00  30.00   34
 21  \w    124.00 161.00   1.00    1.53    --  106.90  30.00  30.00   37
 22  \w     48.00 108.00   1.00    1.53    --  106.90-111.00 120.00   60
 23  \w     72.00 109.00   1.00    1.53    --  106.90 -94.00-180.00   37
 24  \w    110.00 175.00   1.00    1.53    --  106.90  45.00 120.00   65
 25  \w     78.00 103.00   1.00    1.53    --  106.90 -94.00   0.00   25
 26  \w     92.00 123.00   1.00    1.53    --  106.90  61.00  90.00   31
 27  \w     35.00  84.00   1.00    1.53    --  106.90 -30.00-180.00   49
 28  \w     49.00  83.00   1.00    1.53    --  106.90 -94.00 -90.00   34
 29  \w    148.00 177.00   1.00    1.53    --  106.90  45.00 150.00   29
 30  \w    -73.00  37.00   1.00    1.00    --  -35.35  19.00 -30.00  110
 31  \w      7.00 105.00   1.00    1.00    --   35.35  77.00-150.00   98
 32  \w      7.00 105.00   1.00    1.00    --   35.35  77.00  60.00   98
 33  \w      7.00 105.00   1.00    1.00    --   35.35  77.00 -60.00   98
 34  \w      7.00 105.00   1.00    1.00    --   35.35  77.00 120.00   98
 35  \w     23.00  90.00   1.00    1.00    --   35.35-125.00  90.00   67
 36  \w     17.00 104.00   1.00    1.00    --   35.35  57.00  30.00   87
 37  \w     23.00  90.00   1.00    1.00    --   35.35-125.00-150.00   67
 38  \w     81.00 171.00   1.00    1.53    --  106.90  30.00 -60.00   90
;
_diffrn_measurement_device 'four-circle diffractometer'
_diffrn_measurement_device_type 'New Gemini, Dual, Cu at home/near, EosS2'
_diffrn_measurement_method '\w scans'
_diffrn_orient_matrix_type 'CrysAlisPro convention (1999,Acta A55,543-557)'
_diffrn_orient_matrix_UB_11 0.1716143000
_diffrn_orient_matrix_UB_12 0.0392569000
_diffrn_orient_matrix_UB_13 0.0393097000
_diffrn_orient_matrix_UB_21 0.0547349000
_diffrn_orient_matrix_UB_22 -0.0042554000
_diffrn_orient_matrix_UB_23 -0.1394182000
_diffrn_orient_matrix_UB_31 -0.0543116000
_diffrn_orient_matrix_UB_32 0.1193462000
_diffrn_orient_matrix_UB_33 -0.0178889000
_diffrn_radiation_monochromator graphite
_diffrn_radiation_probe x-ray
_diffrn_radiation_type CuK\a
_diffrn_radiation_wavelength 1.54184
_diffrn_reflns_av_R_equivalents 0.0484
_diffrn_reflns_av_unetI/netI 0.0376
_diffrn_reflns_Laue_measured_fraction_full 0.999
_diffrn_reflns_Laue_measured_fraction_max 0.988
_diffrn_reflns_limit_h_max 10
_diffrn_reflns_limit_h_min -10
_diffrn_reflns_limit_k_max 15
_diffrn_reflns_limit_k_min -11
_diffrn_reflns_limit_l_max 12
_diffrn_reflns_limit_l_min -12
_diffrn_reflns_number 11399
_diffrn_reflns_point_group_measured_fraction_full 0.842
_diffrn_reflns_point_group_measured_fraction_max 0.826
_diffrn_reflns_theta_full 67.684
_diffrn_reflns_theta_max 71.462
_diffrn_reflns_theta_min 4.189
_diffrn_source 'fine-focus sealed X-ray tube'
_diffrn_source_type 'Enhance (Cu) X-ray Source'
_exptl_absorpt_coefficient_mu 1.528
_exptl_absorpt_correction_T_max 1.00000
_exptl_absorpt_correction_T_min 0.64949
_exptl_absorpt_correction_type multi-scan
_exptl_absorpt_process_details
;
CrysAlisPro 1.171.39.46e (Rigaku Oxford Diffraction, 2018)
Empirical absorption correction using spherical harmonics,
 implemented in SCALE3 ABSPACK scaling algorithm.
;
_exptl_crystal_colour 'clear light colourless'
_exptl_crystal_colour_lustre clear
_exptl_crystal_colour_modifier light
_exptl_crystal_colour_primary colourless
_exptl_crystal_density_diffrn 1.256
_exptl_crystal_description needle
_exptl_crystal_F_000 420
_exptl_crystal_size_max 0.4
_exptl_crystal_size_mid 0.2
_exptl_crystal_size_min 0.1
_refine_diff_density_max 0.232
_refine_diff_density_min -0.466
_refine_diff_density_rms 0.086
_refine_ls_abs_structure_details
;
 Flack x determined using 1088 quotients [(I+)-(I-)]/[(I+)+(I-)]
 (Parsons, Flack and Wagner, Acta Cryst. B69 (2013) 249-259).
;
_refine_ls_abs_structure_Flack -0.010(14)
_refine_ls_extinction_method none
_refine_ls_goodness_of_fit_ref 1.033
_refine_ls_hydrogen_treatment constr
_refine_ls_matrix_type full
_refine_ls_number_parameters 263
_refine_ls_number_reflns 3390
_refine_ls_number_restraints 1
_refine_ls_restrained_S_all 1.032
_refine_ls_R_factor_all 0.0531
_refine_ls_R_factor_gt 0.0492
_refine_ls_shift/su_max 0.000
_refine_ls_shift/su_mean 0.000
_refine_ls_structure_factor_coef Fsqd
_refine_ls_weighting_details 'w=1/[\s^2^(Fo^2^)+(0.0930P)^2^] where P=(Fo^2^+2Fc^2^)/3'
_refine_ls_weighting_scheme calc
_refine_ls_wR_factor_gt 0.1245
_refine_ls_wR_factor_ref 0.1319
_reflns_Friedel_coverage 0.594
_reflns_Friedel_fraction_full 0.669
_reflns_Friedel_fraction_max 0.648
_reflns_number_gt 3136
_reflns_number_total 3390
_reflns_threshold_expression 'I > 2\s(I)'
_cod_data_source_file d0ob02068k2.cif
_cod_data_source_block 5g
_cod_database_code 7157839
_shelx_space_group_comment
;
The symmetry employed for this shelxl refinement is uniquely defined
by the following loop, which should always be used as a source of
symmetry information in preference to the above space-group names.
They are only intended as comments.
;
_reflns_odcompleteness_completeness 99.90
_reflns_odcompleteness_iscentric 1
_reflns_odcompleteness_theta 66.97
_olex2_refinement_description
;
1. Fixed Uiso
 At 1.2 times of:
  All C(H) groups, All C(H,H) groups
 At 1.5 times of:
  All C(H,H,H) groups
2.a Ternary CH refined with riding coordinates:
 C007(H007), C00B(H00C), C00D(H00E)
2.b Secondary CH2 refined with riding coordinates:
 C006(H00A,H00B), C00L(H00G,H00H)
2.c Aromatic/amide H refined with riding coordinates:
 C00C(H00D), C00E(H00F), C00J(H00J), C00K(H00K), C00M(H00M), C00N(H00N),
 C00O(H00O), C00P(H00P), C00Q(H00Q), C00T(H00T)
2.d Idealised Me refined as rotating group:
 C00S(H00I,H00L,H00R)
;
_shelx_shelxl_version_number 2014/7
_olex2_date_sample_data_collection 2020-09-16
_olex2_submission_special_instructions 'No special instructions were received'
_oxdiff_exptl_absorpt_empirical_details
;
Empirical correction (ABSPACK) includes:
- Absorption correction using spherical harmonics
- Frame scaling
- Detector area scaling
;
_oxdiff_exptl_absorpt_empirical_full_max 2.059
_oxdiff_exptl_absorpt_empirical_full_min 0.671

loop_
_space_group_symop_operation_xyz
'x, y, z'
'-x, y+1/2, -z'

loop_
_atom_site_label
_atom_site_type_symbol
_atom_site_fract_x
_atom_site_fract_y
_atom_site_fract_z
_atom_site_U_iso_or_equiv
_atom_site_adp_type
_atom_site_occupancy
_atom_site_site_symmetry_order
_atom_site_calc_flag
_atom_site_refinement_flags_posn
_atom_site_refinement_flags_adp
_atom_site_refinement_flags_occupancy
_atom_site_disorder_assembly
_atom_site_disorder_group
S001 S 0.67691(10) 0.53651(11) 0.58846(9) 0.0573(3) Uani 1 1 d . . . . .
O002 O 0.3602(3) 0.5280(3) 0.1215(2) 0.0503(7) Uani 1 1 d . . . . .
O003 O 0.4965(4) 0.2328(3) 0.2064(3) 0.0590(8) Uani 1 1 d . . . . .
C004 C 0.2953(3) 0.5150(3) 0.5188(3) 0.0314(7) Uani 1 1 d . . . . .
C005 C 0.3360(4) 0.3642(3) 0.3138(3) 0.0354(7) Uani 1 1 d . . . . .
C006 C 0.1434(4) 0.4684(3) 0.4510(3) 0.0374(7) Uani 1 1 d . . . . .
H00A H 0.0672 0.4411 0.5136 0.045 Uiso 1 1 calc R . . . .
H00B H 0.0895 0.5263 0.4040 0.045 Uiso 1 1 calc R . . . .
C007 C 0.2460(4) 0.6231(3) 0.5894(3) 0.0373(7) Uani 1 1 d . . . . .
H007 H 0.3442 0.6528 0.6300 0.045 Uiso 1 1 calc R . . . .
C008 C 0.3671(4) 0.4390(3) 0.6191(3) 0.0375(7) Uani 1 1 d . . . . .
N009 N 0.0295(5) 0.5932(4) 0.7661(3) 0.0683(12) Uani 1 1 d . . . . .
C00A C 0.5868(4) 0.4652(3) 0.2344(3) 0.0354(7) Uani 1 1 d . . . . .
C00B C 0.4790(4) 0.4376(3) 0.3470(3) 0.0338(7) Uani 1 1 d . . . . .
H00C H 0.5471 0.3974 0.4076 0.041 Uiso 1 1 calc R . . . .
C00C C 0.1877(4) 0.3786(3) 0.3624(3) 0.0381(7) Uani 1 1 d . . . . .
H00D H 0.1064 0.3293 0.3395 0.046 Uiso 1 1 calc R . . . .
C00D C 0.4221(3) 0.5429(3) 0.4147(3) 0.0328(6) Uani 1 1 d . . . . .
H00E H 0.3668 0.5885 0.3514 0.039 Uiso 1 1 calc R . . . .
C00E C 0.3628(5) 0.2683(3) 0.2341(3) 0.0456(8) Uani 1 1 d . . . . .
H00F H 0.2715 0.2322 0.2025 0.055 Uiso 1 1 calc R . . . .
N00F N 0.1284(5) 0.7693(4) 0.4354(4) 0.0713(12) Uani 1 1 d . . . . .
C00G C 0.5247(4) 0.5115(3) 0.1233(3) 0.0390(8) Uani 1 1 d . . . . .
C00H C 0.1809(5) 0.7068(3) 0.5022(4) 0.0480(9) Uani 1 1 d . . . . .
C00I C 0.1236(4) 0.6043(4) 0.6888(3) 0.0430(8) Uani 1 1 d . . . . .
C00J C 0.2700(6) 0.3624(4) 0.6807(3) 0.0530(10) Uani 1 1 d . . . . .
H00J H 0.1612 0.3546 0.6567 0.064 Uiso 1 1 calc R . . . .
C00K C 0.6284(5) 0.5376(4) 0.0246(3) 0.0487(8) Uani 1 1 d . . . . .
H00K H 0.5859 0.5667 -0.0499 0.058 Uiso 1 1 calc R . . . .
C00L C 0.5664(4) 0.6077(4) 0.4655(4) 0.0455(9) Uani 1 1 d . . . . .
H00G H 0.5273 0.6767 0.4988 0.055 Uiso 1 1 calc R . . . .
H00H H 0.6403 0.6236 0.3963 0.055 Uiso 1 1 calc R . . . .
C00M C 0.7938(5) 0.5210(5) 0.0360(4) 0.0625(12) Uani 1 1 d . . . . .
H00M H 0.8630 0.5415 -0.0295 0.075 Uiso 1 1 calc R . . . .
C00N C 0.4920(8) 0.3087(5) 0.8125(4) 0.0770(17) Uani 1 1 d . . . . .
H00N H 0.5331 0.2666 0.8786 0.092 Uiso 1 1 calc R . . . .
C00O C 0.7542(4) 0.4477(4) 0.2427(4) 0.0506(10) Uani 1 1 d . . . . .
H00O H 0.7976 0.4176 0.3163 0.061 Uiso 1 1 calc R . . . .
C00P C 0.8574(5) 0.4739(5) 0.1441(4) 0.0671(14) Uani 1 1 d . . . . .
H00P H 0.9687 0.4600 0.1505 0.081 Uiso 1 1 calc R . . . .
C00Q C 0.3321(8) 0.2979(4) 0.7770(4) 0.0707(14) Uani 1 1 d . . . . .
H00Q H 0.2654 0.2474 0.8174 0.085 Uiso 1 1 calc R . . . .
C00R C 0.5319(5) 0.4482(3) 0.6554(3) 0.0453(9) Uani 1 1 d . . . . .
C00S C 0.2864(5) 0.5603(5) 0.0046(4) 0.0668(14) Uani 1 1 d . . . . .
H00I H 0.3091 0.5067 -0.0592 0.100 Uiso 1 1 calc GR . . . .
H00L H 0.3300 0.6295 -0.0212 0.100 Uiso 1 1 calc GR . . . .
H00R H 0.1705 0.5666 0.0156 0.100 Uiso 1 1 calc GR . . . .
C00T C 0.5919(6) 0.3808(5) 0.7518(4) 0.0664(14) Uani 1 1 d . . . . .
H00T H 0.7014 0.3851 0.7749 0.080 Uiso 1 1 calc R . . . .

loop_
_atom_site_aniso_label
_atom_site_aniso_U_11
_atom_site_aniso_U_22
_atom_site_aniso_U_33
_atom_site_aniso_U_23
_atom_site_aniso_U_13
_atom_site_aniso_U_12
S001 0.0324(4) 0.0796(8) 0.0598(5) -0.0162(6) -0.0102(4) -0.0006(5)
O002 0.0357(11) 0.0764(19) 0.0388(12) 0.0156(14) -0.0030(9) 0.0008(14)
O003 0.0575(18) 0.0537(18) 0.0658(18) -0.0164(15) 0.0090(14) 0.0030(14)
C004 0.0274(13) 0.0365(18) 0.0302(13) 0.0003(13) 0.0001(10) -0.0014(13)
C005 0.0378(16) 0.0382(18) 0.0302(13) 0.0022(14) -0.0016(12) -0.0037(14)
C006 0.0291(15) 0.046(2) 0.0371(15) -0.0030(15) 0.0010(13) -0.0057(14)
C007 0.0322(16) 0.0407(19) 0.0391(16) -0.0045(15) -0.0001(12) 0.0035(14)
C008 0.0451(18) 0.0394(19) 0.0281(13) -0.0018(14) 0.0014(13) 0.0071(15)
N009 0.054(2) 0.109(4) 0.0419(17) -0.001(2) 0.0126(16) 0.011(2)
C00A 0.0313(16) 0.044(2) 0.0312(14) -0.0007(14) 0.0029(12) -0.0020(14)
C00B 0.0302(14) 0.044(2) 0.0269(13) 0.0021(13) 0.0026(11) 0.0009(13)
C00C 0.0352(16) 0.043(2) 0.0357(14) 0.0009(14) -0.0037(12) -0.0066(14)
C00D 0.0281(13) 0.0379(18) 0.0325(13) 0.0037(14) 0.0014(10) 0.0011(15)
C00E 0.051(2) 0.044(2) 0.0419(18) -0.0030(16) -0.0004(15) -0.0056(17)
N00F 0.074(3) 0.061(2) 0.078(3) 0.022(2) 0.016(2) 0.028(2)
C00G 0.0366(15) 0.047(2) 0.0331(14) -0.0011(14) 0.0021(12) -0.0031(14)
C00H 0.0439(19) 0.049(2) 0.0514(19) 0.0003(18) 0.0136(16) 0.0094(17)
C00I 0.0363(16) 0.059(2) 0.0339(15) -0.0028(16) 0.0005(13) 0.0082(17)
C00J 0.066(2) 0.050(2) 0.0424(18) 0.0039(18) 0.0073(17) 0.000(2)
C00K 0.0502(18) 0.063(2) 0.0329(15) 0.0058(18) 0.0051(13) -0.003(2)
C00L 0.0362(17) 0.048(2) 0.0521(19) -0.0068(18) 0.0102(15) -0.0082(16)
C00M 0.048(2) 0.094(4) 0.0459(19) 0.006(2) 0.0179(16) -0.006(2)
C00N 0.123(5) 0.067(3) 0.041(2) 0.007(2) -0.009(3) 0.033(3)
C00O 0.0341(19) 0.076(3) 0.0420(17) 0.0079(19) 0.0055(14) 0.0058(18)
C00P 0.0349(19) 0.109(4) 0.057(2) 0.016(3) 0.0119(17) 0.007(2)
C00Q 0.113(4) 0.054(3) 0.045(2) 0.013(2) 0.008(3) 0.003(3)
C00R 0.0461(19) 0.057(3) 0.0330(15) -0.0102(16) -0.0049(14) 0.0148(17)
C00S 0.048(2) 0.105(4) 0.047(2) 0.020(2) -0.0113(17) -0.009(2)
C00T 0.073(3) 0.081(4) 0.045(2) -0.010(2) -0.016(2) 0.031(3)

loop_
_atom_type_symbol
_atom_type_description
_atom_type_scat_dispersion_real
_atom_type_scat_dispersion_imag
_atom_type_scat_source
C C 0.0181 0.0091 'International Tables Vol C Tables 4.2.6.8 and 6.1.1.4'
H H 0.0000 0.0000 'International Tables Vol C Tables 4.2.6.8 and 6.1.1.4'
N N 0.0311 0.0180 'International Tables Vol C Tables 4.2.6.8 and 6.1.1.4'
O O 0.0492 0.0322 'International Tables Vol C Tables 4.2.6.8 and 6.1.1.4'
S S 0.3331 0.5567 'International Tables Vol C Tables 4.2.6.8 and 6.1.1.4'

loop_
_geom_angle_atom_site_label_1
_geom_angle_atom_site_label_2
_geom_angle_atom_site_label_3
_geom_angle
_geom_angle_site_symmetry_1
_geom_angle_site_symmetry_3
_geom_angle_publ_flag
C00R S001 C00L 104.43(16) . . ?
C00G O002 C00S 118.0(3) . . ?
C006 C004 C007 108.8(2) . . ?
C006 C004 C00D 107.1(2) . . ?
C008 C004 C006 113.8(3) . . ?
C008 C004 C007 106.5(2) . . ?
C008 C004 C00D 111.6(2) . . ?
C00D C004 C007 108.9(3) . . ?
C00C C005 C00B 122.5(3) . . ?
C00C C005 C00E 117.8(3) . . ?
C00E C005 C00B 119.5(3) . . ?
C004 C006 H00A 109.3 . . ?
C004 C006 H00B 109.3 . . ?
H00A C006 H00B 108.0 . . ?
C00C C006 C004 111.5(3) . . ?
C00C C006 H00A 109.3 . . ?
C00C C006 H00B 109.3 . . ?
C004 C007 H007 107.9 . . ?
C00H C007 C004 112.5(3) . . ?
C00H C007 H007 107.9 . . ?
C00I C007 C004 112.6(3) . . ?
C00I C007 H007 107.9 . . ?
C00I C007 C00H 107.9(3) . . ?
C00J C008 C004 121.1(3) . . ?
C00J C008 C00R 118.4(3) . . ?
C00R C008 C004 120.4(3) . . ?
C00G C00A C00B 122.4(3) . . ?
C00O C00A C00B 119.5(3) . . ?
C00O C00A C00G 118.1(3) . . ?
C005 C00B C00A 113.6(3) . . ?
C005 C00B H00C 106.9 . . ?
C005 C00B C00D 111.6(3) . . ?
C00A C00B H00C 106.9 . . ?
C00A C00B C00D 110.6(3) . . ?
C00D C00B H00C 106.9 . . ?
C005 C00C C006 124.3(3) . . ?
C005 C00C H00D 117.8 . . ?
C006 C00C H00D 117.8 . . ?
C004 C00D H00E 107.4 . . ?
C00B C00D C004 110.3(3) . . ?
C00B C00D H00E 107.4 . . ?
C00L C00D C004 112.8(3) . . ?
C00L C00D C00B 111.3(3) . . ?
C00L C00D H00E 107.4 . . ?
O003 C00E C005 124.3(4) . . ?
O003 C00E H00F 117.9 . . ?
C005 C00E H00F 117.9 . . ?
O002 C00G C00A 115.4(3) . . ?
O002 C00G C00K 124.3(3) . . ?
C00K C00G C00A 120.2(3) . . ?
N00F C00H C007 178.5(5) . . ?
N009 C00I C007 177.9(5) . . ?
C008 C00J H00J 119.4 . . ?
C00Q C00J C008 121.3(4) . . ?
C00Q C00J H00J 119.4 . . ?
C00G C00K H00K 119.8 . . ?
C00M C00K C00G 120.5(4) . . ?
C00M C00K H00K 119.8 . . ?
S001 C00L H00G 109.0 . . ?
S001 C00L H00H 109.0 . . ?
C00D C00L S001 112.8(3) . . ?
C00D C00L H00G 109.0 . . ?
C00D C00L H00H 109.0 . . ?
H00G C00L H00H 107.8 . . ?
C00K C00M H00M 119.9 . . ?
C00K C00M C00P 120.2(4) . . ?
C00P C00M H00M 119.9 . . ?
C00Q C00N H00N 119.7 . . ?
C00T C00N H00N 119.7 . . ?
C00T C00N C00Q 120.6(4) . . ?
C00A C00O H00O 119.2 . . ?
C00P C00O C00A 121.5(4) . . ?
C00P C00O H00O 119.2 . . ?
C00M C00P C00O 119.4(4) . . ?
C00M C00P H00P 120.3 . . ?
C00O C00P H00P 120.3 . . ?
C00J C00Q H00Q 120.2 . . ?
C00N C00Q C00J 119.7(5) . . ?
C00N C00Q H00Q 120.2 . . ?
C008 C00R S001 126.1(3) . . ?
C00T C00R S001 114.8(4) . . ?
C00T C00R C008 119.0(4) . . ?
O002 C00S H00I 109.5 . . ?
O002 C00S H00L 109.5 . . ?
O002 C00S H00R 109.5 . . ?
H00I C00S H00L 109.5 . . ?
H00I C00S H00R 109.5 . . ?
H00L C00S H00R 109.5 . . ?
C00N C00T C00R 120.9(5) . . ?
C00N C00T H00T 119.5 . . ?
C00R C00T H00T 119.5 . . ?

loop_
_geom_bond_atom_site_label_1
_geom_bond_atom_site_label_2
_geom_bond_distance
_geom_bond_site_symmetry_2
_geom_bond_publ_flag
S001 C00L 1.805(4) . ?
S001 C00R 1.757(5) . ?
O002 C00G 1.362(4) . ?
O002 C00S 1.428(4) . ?
O003 C00E 1.215(5) . ?
C004 C006 1.543(4) . ?
C004 C007 1.573(5) . ?
C004 C008 1.527(4) . ?
C004 C00D 1.552(4) . ?
C005 C00B 1.517(5) . ?
C005 C00C 1.332(5) . ?
C005 C00E 1.462(5) . ?
C006 H00A 0.9700 . ?
C006 H00B 0.9700 . ?
C006 C00C 1.490(5) . ?
C007 H007 0.9800 . ?
C007 C00H 1.477(5) . ?
C007 C00I 1.471(4) . ?
C008 C00J 1.392(6) . ?
C008 C00R 1.407(5) . ?
N009 C00I 1.132(5) . ?
C00A C00B 1.521(4) . ?
C00A C00G 1.397(5) . ?
C00A C00O 1.390(5) . ?
C00B H00C 0.9800 . ?
C00B C00D 1.547(5) . ?
C00C H00D 0.9300 . ?
C00D H00E 0.9800 . ?
C00D C00L 1.520(5) . ?
C00E H00F 0.9300 . ?
N00F C00H 1.125(5) . ?
C00G C00K 1.384(5) . ?
C00J H00J 0.9300 . ?
C00J C00Q 1.384(6) . ?
C00K H00K 0.9300 . ?
C00K C00M 1.374(6) . ?
C00L H00G 0.9700 . ?
C00L H00H 0.9700 . ?
C00M H00M 0.9300 . ?
C00M C00P 1.379(6) . ?
C00N H00N 0.9300 . ?
C00N C00Q 1.368(9) . ?
C00N C00T 1.365(8) . ?
C00O H00O 0.9300 . ?
C00O C00P 1.381(5) . ?
C00P H00P 0.9300 . ?
C00Q H00Q 0.9300 . ?
C00R C00T 1.398(6) . ?
C00S H00I 0.9600 . ?
C00S H00L 0.9600 . ?
C00S H00R 0.9600 . ?
C00T H00T 0.9300 . ?
